data_4310924
loop_
_publ_author_name
'Yi-Chian Chou'
'Shu-Fei Huang'
'Rajesh Koner'
'Gene-Hsiang Lee'
'Yu Wang'
'Sasankasekhar Mohanta'
'Ho-Hsiang Wei'

_publ_section_title
;
 Ferromagnetic Exchange in Two Dicopper(II) Complexes Using a
 \m-Alkoxo-\m-7-azaindolate Bridge
;
_journal_name_full 'Inorganic Chemistry'
_journal_page_first 2759
_journal_page_last 2761
_journal_paper_doi 10.1021/ic035322t
_journal_volume 43
_journal_year 2004
_chemical_formula_sum 'C24 H18 Cu2 F2 N4 O3'
_chemical_formula_weight 575.50
_chemical_name_systematic
; 
 ? 
;
_space_group_IT_number 14
_symmetry_cell_setting monoclinic
_symmetry_space_group_name_Hall '-P 2ybc'
_symmetry_space_group_name_H-M 'P 1 21/c 1'
_atom_sites_solution_hydrogens geom
_atom_sites_solution_primary direct
_atom_sites_solution_secondary difmap
_audit_creation_method SHELXL-97
_cell_angle_alpha 90.00
_cell_angle_beta 94.610(2)
_cell_angle_gamma 90.00
_cell_formula_units_Z 4
_cell_length_a 12.6290(5)
_cell_length_b 8.2404(3)
_cell_length_c 21.1378(9)
_cell_measurement_reflns_used 8192
_cell_measurement_temperature 295(2)
_cell_measurement_theta_max 27.50
_cell_measurement_theta_min 1.60
_cell_volume 2192.65(15)
_computing_cell_refinement 'Siemens SAINT'
_computing_data_collection 'Siemens SMART'
_computing_data_reduction 'Siemens SAINT'
_computing_molecular_graphics 'Siemens SHELXTL'
_computing_publication_material 'Siemens SHELXTL'
_computing_structure_refinement 'SHELXL-97 (Sheldrick, 1997)'
_computing_structure_solution 'SHELXS-97 (Sheldrick, 1990)'
_diffrn_ambient_temperature 295(2)
_diffrn_measured_fraction_theta_full 1.000
_diffrn_measured_fraction_theta_max 1.000
_diffrn_measurement_device_type 'Siemens SMART CCD'
_diffrn_measurement_method '\w scans'
_diffrn_radiation_monochromator graphite
_diffrn_radiation_source 'fine-focus sealed tube'
_diffrn_radiation_type MoK\a
_diffrn_radiation_wavelength 0.71073
_diffrn_reflns_av_R_equivalents 0.0627
_diffrn_reflns_av_sigmaI/netI 0.0501
_diffrn_reflns_limit_h_max 15
_diffrn_reflns_limit_h_min -15
_diffrn_reflns_limit_k_max 9
_diffrn_reflns_limit_k_min -9
_diffrn_reflns_limit_l_max 25
_diffrn_reflns_limit_l_min -25
_diffrn_reflns_number 17240
_diffrn_reflns_theta_full 25.00
_diffrn_reflns_theta_max 25.00
_diffrn_reflns_theta_min 1.62
_diffrn_standards_decay_% 0
_exptl_absorpt_coefficient_mu 1.993
_exptl_absorpt_correction_T_max 0.492
_exptl_absorpt_correction_T_min 0.342
_exptl_absorpt_correction_type multi-scan
_exptl_crystal_density_diffrn 1.743
_exptl_crystal_density_meas ?
_exptl_crystal_density_method 'not measured'
_exptl_crystal_description plate
_exptl_crystal_F_000 1160
_exptl_crystal_size_max 0.20
_exptl_crystal_size_mid 0.10
_exptl_crystal_size_min 0.05
_refine_diff_density_max 0.506
_refine_diff_density_min -1.000
_refine_diff_density_rms 0.099
_refine_ls_extinction_coef 0.0006(2)
_refine_ls_extinction_expression Fc^*^=kFc[1+0.001xFc^2^\l^3^/sin(2\q)]^-1/4^
_refine_ls_extinction_method SHELXL
_refine_ls_goodness_of_fit_ref 1.088
_refine_ls_hydrogen_treatment mixed
_refine_ls_matrix_type full
_refine_ls_number_parameters 317
_refine_ls_number_reflns 3847
_refine_ls_number_restraints 0
_refine_ls_restrained_S_all 1.088
_refine_ls_R_factor_all 0.0847
_refine_ls_R_factor_gt 0.0735
_refine_ls_shift/su_max 0.001
_refine_ls_shift/su_mean 0.000
_refine_ls_structure_factor_coef Fsqd
_refine_ls_weighting_details 'calc w=1/[\s^2^(Fo^2^)+(0.0474P)^2^+17.4338P] where P=(Fo^2^+2Fc^2^)/3'
_refine_ls_weighting_scheme calc
_refine_ls_wR_factor_gt 0.1522
_refine_ls_wR_factor_ref 0.1578
_reflns_number_gt 3449
_reflns_number_total 3847
_reflns_threshold_expression >2sigma(I)
_cod_data_source_file ic035322tsi20031115_013837_1.cif
_cod_data_source_block Complex1
_cod_depositor_comments
;
The following automatic conversions were performed:
'_symmetry_cell_setting' value 'Monoclinic' changed to 'monoclinic'
according to '/home/saulius/struct/CIF-dictionaries/cif_core.dic'
dictionary named 'cif_core.dic' version 2.4.1 from 2010-06-29.

Automatic conversion script
Id: cif_fix_enum 1527 2010-12-29 10:47:43Z saulius 

The following automatic conversions were performed:

'_exptl_crystal_density_meas' value 'not_measured' was changed to '?'
- the value is perceived as not measured.

Automatic conversion script
Id: cif_fix_values 3008 2015-01-20 13:52:24Z robertas 
;
_cod_database_code 4310924

loop_
_symmetry_equiv_pos_as_xyz
'x, y, z'
'-x, y+1/2, -z+1/2'
'-x, -y, -z'
'x, -y-1/2, z-1/2'

loop_
_atom_site_label
_atom_site_type_symbol
_atom_site_fract_x
_atom_site_fract_y
_atom_site_fract_z
_atom_site_U_iso_or_equiv
_atom_site_adp_type
_atom_site_occupancy
_atom_site_symmetry_multiplicity
_atom_site_calc_flag
_atom_site_refinement_flags
_atom_site_disorder_assembly
_atom_site_disorder_group
Cu1 Cu 0.38218(6) 0.68992(10) 0.20132(4) 0.0278(2) Uani 1 1 d . . .
Cu2 Cu 0.60259(6) 0.71667(10) 0.29032(4) 0.0275(2) Uani 1 1 d . . .
O1 O 0.3050(4) 0.5322(7) 0.1502(3) 0.0473(14) Uani 1 1 d . . .
O2 O 0.4625(3) 0.8106(6) 0.2691(2) 0.0292(10) Uani 1 1 d . . .
O3 O 0.7392(4) 0.6247(7) 0.3151(2) 0.0380(12) Uani 1 1 d . . .
N1 N 0.2604(4) 0.7323(7) 0.2505(3) 0.0319(13) Uani 1 1 d . . .
N2 N 0.5411(4) 0.6319(7) 0.3646(2) 0.0276(12) Uani 1 1 d . . .
N3 N 0.4948(4) 0.6915(6) 0.1436(2) 0.0262(12) Uani 1 1 d . . .
N4 N 0.6532(4) 0.7721(6) 0.2072(2) 0.0256(12) Uani 1 1 d . . .
C1 C 0.2010(6) 0.5207(9) 0.1421(4) 0.0371(17) Uani 1 1 d . . .
C2 C 0.1560(7) 0.4358(10) 0.0892(4) 0.048(2) Uani 1 1 d . . .
C3 C 0.0486(7) 0.4138(12) 0.0760(5) 0.059(2) Uani 1 1 d . . .
H3A H 0.0224 0.3577 0.0399 0.070 Uiso 1 1 calc R . .
C4 C -0.0197(7) 0.4772(13) 0.1178(5) 0.063(3) Uani 1 1 d . . .
H4A H -0.0925 0.4621 0.1099 0.076 Uiso 1 1 calc R . .
C5 C 0.0182(6) 0.5613(11) 0.1703(4) 0.052(2) Uani 1 1 d . . .
H5A H -0.0288 0.6014 0.1982 0.062 Uiso 1 1 calc R . .
C6 C 0.1290(5) 0.5882(9) 0.1829(4) 0.0350(17) Uani 1 1 d . . .
C7 C 0.1645(5) 0.6853(9) 0.2366(4) 0.0361(17) Uani 1 1 d . . .
H7A H 0.1138 0.7169 0.2638 0.043 Uiso 1 1 calc R . .
C8 C 0.2882(5) 0.8404(9) 0.3038(3) 0.0355(17) Uani 1 1 d . . .
H8A H 0.2454 0.8152 0.3386 0.043 Uiso 1 1 calc R . .
H8B H 0.2745 0.9521 0.2911 0.043 Uiso 1 1 calc R . .
C9 C 0.4052(5) 0.8187(9) 0.3248(3) 0.0320(15) Uani 1 1 d . . .
H9A H 0.4302 0.9119 0.3507 0.038 Uiso 1 1 calc R . .
C10 C 0.4265(5) 0.6639(9) 0.3623(3) 0.0336(16) Uani 1 1 d . . .
H10A H 0.4043 0.6763 0.4050 0.040 Uiso 1 1 calc R . .
H10B H 0.3872 0.5744 0.3420 0.040 Uiso 1 1 calc R . .
C11 C 0.5877(6) 0.5498(9) 0.4092(3) 0.0331(16) Uani 1 1 d . . .
H11A H 0.5472 0.5154 0.4415 0.040 Uiso 1 1 calc R . .
C12 C 0.6994(6) 0.5050(8) 0.4141(3) 0.0317(16) Uani 1 1 d . . .
C13 C 0.7391(7) 0.4183(10) 0.4684(4) 0.046(2) Uani 1 1 d . . .
H13A H 0.6930 0.3906 0.4988 0.055 Uiso 1 1 calc R . .
C14 C 0.8430(7) 0.3739(12) 0.4777(4) 0.055(2) Uani 1 1 d . . .
H14A H 0.8679 0.3194 0.5145 0.066 Uiso 1 1 calc R . .
C15 C 0.9106(7) 0.4109(11) 0.4318(4) 0.051(2) Uani 1 1 d . . .
H15A H 0.9816 0.3796 0.4368 0.061 Uiso 1 1 calc R . .
C16 C 0.8731(6) 0.4934(10) 0.3789(4) 0.0405(18) Uani 1 1 d . . .
C17 C 0.7664(5) 0.5459(8) 0.3672(3) 0.0308(15) Uani 1 1 d . . .
C18 C 0.4752(6) 0.6578(8) 0.0792(3) 0.0323(16) Uani 1 1 d . . .
H18A H 0.4106 0.6195 0.0609 0.039 Uiso 1 1 calc R . .
C19 C 0.5619(6) 0.6875(9) 0.0457(3) 0.0406(18) Uani 1 1 d . . .
H19A H 0.5665 0.6737 0.0023 0.049 Uiso 1 1 calc R . .
C20 C 0.6445(6) 0.7444(8) 0.0914(3) 0.0333(16) Uani 1 1 d . . .
C21 C 0.7484(6) 0.7939(10) 0.0905(4) 0.0457(19) Uani 1 1 d . . .
H21A H 0.7813 0.7986 0.0527 0.055 Uiso 1 1 calc R . .
C22 C 0.8014(6) 0.8359(9) 0.1469(4) 0.0412(18) Uani 1 1 d . . .
H22A H 0.8704 0.8756 0.1473 0.049 Uiso 1 1 calc R . .
C23 C 0.7547(5) 0.8207(8) 0.2031(3) 0.0320(15) Uani 1 1 d . . .
H23A H 0.7953 0.8453 0.2406 0.038 Uiso 1 1 calc R . .
C24 C 0.5984(5) 0.7402(7) 0.1513(3) 0.0256(14) Uani 1 1 d . . .
F1 F 0.2239(4) 0.3769(7) 0.0483(2) 0.0676(15) Uani 1 1 d . . .
F2 F 0.9401(4) 0.5296(8) 0.3337(2) 0.0676(16) Uani 1 1 d . . .

loop_
_atom_site_aniso_label
_atom_site_aniso_U_11
_atom_site_aniso_U_22
_atom_site_aniso_U_33
_atom_site_aniso_U_23
_atom_site_aniso_U_13
_atom_site_aniso_U_12
Cu1 0.0234(4) 0.0281(4) 0.0320(5) -0.0023(4) 0.0029(3) -0.0009(3)
Cu2 0.0264(4) 0.0314(5) 0.0248(4) 0.0034(4) 0.0021(3) 0.0014(3)
O1 0.029(3) 0.058(4) 0.056(3) -0.021(3) 0.005(2) -0.012(3)
O2 0.029(2) 0.032(3) 0.028(2) 0.000(2) 0.0073(19) 0.005(2)
O3 0.029(2) 0.056(3) 0.030(3) 0.009(2) 0.008(2) 0.005(2)
N1 0.032(3) 0.026(3) 0.039(3) 0.006(3) 0.010(3) 0.003(2)
N2 0.031(3) 0.028(3) 0.024(3) 0.004(2) 0.003(2) 0.000(2)
N3 0.028(3) 0.026(3) 0.025(3) -0.003(2) 0.002(2) -0.003(2)
N4 0.027(3) 0.026(3) 0.024(3) 0.002(2) 0.003(2) -0.001(2)
C1 0.034(4) 0.029(4) 0.048(5) 0.008(3) 0.003(3) -0.003(3)
C2 0.051(5) 0.045(5) 0.048(5) -0.004(4) 0.003(4) -0.010(4)
C3 0.049(5) 0.065(6) 0.059(6) -0.003(5) -0.010(5) -0.018(5)
C4 0.030(4) 0.082(7) 0.075(7) 0.001(6) -0.019(5) -0.009(5)
C5 0.021(4) 0.069(6) 0.065(6) 0.007(5) -0.001(4) 0.000(4)
C6 0.030(4) 0.032(4) 0.043(4) 0.008(3) 0.001(3) -0.001(3)
C7 0.026(4) 0.037(4) 0.047(4) 0.007(3) 0.012(3) 0.008(3)
C8 0.035(4) 0.039(4) 0.035(4) -0.005(3) 0.014(3) 0.008(3)
C9 0.035(4) 0.032(4) 0.030(4) -0.008(3) 0.006(3) 0.000(3)
C10 0.031(4) 0.036(4) 0.035(4) 0.002(3) 0.010(3) -0.003(3)
C11 0.037(4) 0.033(4) 0.030(4) 0.000(3) 0.009(3) -0.003(3)
C12 0.040(4) 0.022(3) 0.034(4) 0.002(3) 0.003(3) -0.001(3)
C13 0.059(5) 0.049(5) 0.029(4) 0.009(4) 0.007(4) 0.003(4)
C14 0.057(5) 0.068(6) 0.038(5) 0.006(4) -0.014(4) 0.019(5)
C15 0.045(5) 0.069(6) 0.038(5) 0.002(4) -0.005(4) 0.022(4)
C16 0.039(4) 0.046(5) 0.036(4) -0.003(4) 0.004(3) 0.004(3)
C17 0.037(4) 0.029(4) 0.025(3) -0.003(3) -0.006(3) -0.005(3)
C18 0.037(4) 0.030(4) 0.028(4) -0.006(3) -0.006(3) -0.002(3)
C19 0.054(5) 0.043(4) 0.025(4) -0.004(3) 0.011(3) 0.005(4)
C20 0.037(4) 0.027(4) 0.037(4) 0.003(3) 0.010(3) 0.001(3)
C21 0.047(5) 0.046(5) 0.046(5) -0.003(4) 0.020(4) -0.002(4)
C22 0.040(4) 0.042(4) 0.043(4) 0.006(4) 0.013(4) -0.002(3)
C23 0.027(3) 0.032(4) 0.038(4) 0.000(3) 0.003(3) -0.005(3)
C24 0.030(3) 0.017(3) 0.030(3) 0.002(3) 0.004(3) 0.004(3)
F1 0.063(3) 0.080(4) 0.060(3) -0.030(3) 0.009(3) -0.017(3)
F2 0.039(3) 0.107(4) 0.058(3) 0.021(3) 0.013(2) 0.023(3)

loop_
_atom_type_symbol
_atom_type_description
_atom_type_scat_dispersion_real
_atom_type_scat_dispersion_imag
_atom_type_scat_source
C C 0.0033 0.0016 'International Tables Vol C Tables 4.2.6.8 and 6.1.1.4'
H H 0.0000 0.0000 'International Tables Vol C Tables 4.2.6.8 and 6.1.1.4'
N N 0.0061 0.0033 'International Tables Vol C Tables 4.2.6.8 and 6.1.1.4'
O O 0.0106 0.0060 'International Tables Vol C Tables 4.2.6.8 and 6.1.1.4'
F F 0.0171 0.0103 'International Tables Vol C Tables 4.2.6.8 and 6.1.1.4'
Cu Cu 0.3201 1.2651 'International Tables Vol C Tables 4.2.6.8 and 6.1.1.4'

loop_
_geom_angle_atom_site_label_1
_geom_angle_atom_site_label_2
_geom_angle_atom_site_label_3
_geom_angle
_geom_angle_site_symmetry_1
_geom_angle_site_symmetry_3
_geom_angle_publ_flag
O1 Cu1 N3 90.9(2) . . ?
O1 Cu1 N1 92.0(2) . . ?
N3 Cu1 N1 167.7(2) . . ?
O1 Cu1 O2 166.3(2) . . ?
N3 Cu1 O2 95.4(2) . . ?
N1 Cu1 O2 84.5(2) . . ?
O3 Cu2 N2 92.7(2) . . ?
O3 Cu2 O2 177.50(19) . . ?
N2 Cu2 O2 85.1(2) . . ?
O3 Cu2 N4 89.2(2) . . ?
N2 Cu2 N4 170.4(2) . . ?
O2 Cu2 N4 93.2(2) . . ?
C1 O1 Cu1 125.6(5) . . ?
C9 O2 Cu2 109.7(4) . . ?
C9 O2 Cu1 111.0(4) . . ?
Cu2 O2 Cu1 112.0(2) . . ?
C17 O3 Cu2 126.7(4) . . ?
C7 N1 C8 121.7(6) . . ?
C7 N1 Cu1 126.4(5) . . ?
C8 N1 Cu1 111.6(4) . . ?
C11 N2 C10 121.3(6) . . ?
C11 N2 Cu2 127.1(5) . . ?
C10 N2 Cu2 111.5(4) . . ?
C24 N3 C18 105.6(5) . . ?
C24 N3 Cu1 131.9(4) . . ?
C18 N3 Cu1 122.0(4) . . ?
C24 N4 C23 115.1(6) . . ?
C24 N4 Cu2 123.8(4) . . ?
C23 N4 Cu2 120.2(4) . . ?
O1 C1 C2 118.5(7) . . ?
O1 C1 C6 125.2(7) . . ?
C2 C1 C6 116.4(7) . . ?
F1 C2 C3 119.2(8) . . ?
F1 C2 C1 116.8(7) . . ?
C3 C2 C1 124.0(8) . . ?
C2 C3 C4 118.4(8) . . ?
C5 C4 C3 121.0(8) . . ?
C4 C5 C6 120.6(8) . . ?
C1 C6 C5 119.6(7) . . ?
C1 C6 C7 121.9(6) . . ?
C5 C6 C7 118.5(7) . . ?
N1 C7 C6 125.4(7) . . ?
N1 C8 C9 108.8(5) . . ?
O2 C9 C10 108.1(5) . . ?
O2 C9 C8 107.9(5) . . ?
C10 C9 C8 112.4(6) . . ?
N2 C10 C9 107.6(5) . . ?
N2 C11 C12 125.4(6) . . ?
C17 C12 C13 120.3(7) . . ?
C17 C12 C11 121.9(6) . . ?
C13 C12 C11 117.8(7) . . ?
C14 C13 C12 122.0(8) . . ?
C13 C14 C15 118.9(8) . . ?
C16 C15 C14 119.6(8) . . ?
F2 C16 C15 119.4(7) . . ?
F2 C16 C17 116.5(6) . . ?
C15 C16 C17 124.0(7) . . ?
O3 C17 C12 126.0(6) . . ?
O3 C17 C16 118.8(6) . . ?
C12 C17 C16 115.1(6) . . ?
C19 C18 N3 112.5(6) . . ?
C18 C19 C20 106.0(6) . . ?
C21 C20 C24 118.3(7) . . ?
C21 C20 C19 136.5(7) . . ?
C24 C20 C19 105.2(6) . . ?
C22 C21 C20 117.6(7) . . ?
C21 C22 C23 121.2(7) . . ?
N4 C23 C22 123.9(7) . . ?
N4 C24 N3 125.6(6) . . ?
N4 C24 C20 123.6(6) . . ?
N3 C24 C20 110.7(6) . . ?

loop_
_geom_bond_atom_site_label_1
_geom_bond_atom_site_label_2
_geom_bond_distance
_geom_bond_site_symmetry_2
_geom_bond_publ_flag
Cu1 O1 1.908(5) . ?
Cu1 N3 1.948(5) . ?
Cu1 N1 1.956(6) . ?
Cu1 O2 1.958(5) . ?
Cu2 O3 1.918(5) . ?
Cu2 N2 1.938(5) . ?
Cu2 O2 1.950(4) . ?
Cu2 N4 1.971(5) . ?
O1 C1 1.314(9) . ?
O2 C9 1.433(8) . ?
O3 C17 1.301(8) . ?
N1 C7 1.283(9) . ?
N1 C8 1.457(9) . ?
N2 C11 1.266(9) . ?
N2 C10 1.468(8) . ?
N3 C24 1.366(8) . ?
N3 C18 1.391(8) . ?
N4 C24 1.346(8) . ?
N4 C23 1.353(8) . ?
C1 C2 1.400(11) . ?
C1 C6 1.416(11) . ?
C2 F1 1.356(10) . ?
C2 C3 1.375(12) . ?
C3 C4 1.386(13) . ?
C4 C5 1.363(13) . ?
C5 C6 1.420(10) . ?
C6 C7 1.431(10) . ?
C8 C9 1.519(9) . ?
C9 C10 1.514(10) . ?
C11 C12 1.453(10) . ?
C12 C17 1.396(10) . ?
C12 C13 1.410(10) . ?
C13 C14 1.361(11) . ?
C14 C15 1.379(12) . ?
C15 C16 1.360(11) . ?
C16 F2 1.360(9) . ?
C16 C17 1.418(10) . ?
C18 C19 1.373(10) . ?
C19 C20 1.442(10) . ?
C20 C21 1.377(10) . ?
C20 C24 1.435(9) . ?
C21 C22 1.364(11) . ?
C22 C23 1.375(10) . ?
